data_1548376
loop_
_publ_author_name
'Lewis C. Wilkins'
'Nicolo Santi'
'Louis Y. P. Luk'
'Rebecca L. Melen'

_publ_section_title
;
 Reactions of biologically inspired hydride sources with B(C6F5)3
;
_journal_name_full 'Philosophical Transactions of the Royal Society A'
_journal_page_first 1
_journal_page_last 12
_journal_paper_doi 10.1098/rsta.2017.0009
_journal_volume 375
_journal_year 2017
_chemical_formula_moiety 'C31 H12 B F15 N2 O, C H Cl3'
_chemical_formula_sum 'C32 H13 B Cl3 F15 N2 O'
_chemical_formula_weight 843.60
_space_group_crystal_system triclinic
_space_group_IT_number 2
_space_group_name_Hall '-P 1'
_space_group_name_H-M_alt 'P -1'
_symmetry_space_group_name_Hall '-P 1'
_symmetry_space_group_name_H-M 'P -1'
_atom_sites_solution_hydrogens geom
_atom_sites_solution_primary direct
_cell_angle_alpha 88.937(5)
_cell_angle_beta 79.854(5)
_cell_angle_gamma 66.759(6)
_cell_formula_units_Z 2
_cell_length_a 12.5821(9)
_cell_length_b 12.6326(8)
_cell_length_c 12.9076(8)
_cell_measurement_reflns_used 4028
_cell_measurement_temperature 150(2)
_cell_measurement_theta_max 73.8180
_cell_measurement_theta_min 3.7710
_cell_volume 1852.7(2)
_computing_cell_refinement 'CrysAlisPro 1.171.38.41 (Rigaku OD, 2015)'
_computing_data_collection 'CrysAlisPro 1.171.38.41 (Rigaku OD, 2015)'
_computing_data_reduction 'CrysAlisPro 1.171.38.41 (Rigaku OD, 2015)'
_computing_molecular_graphics 'XSHELL and Mercury'
_computing_publication_material XCIF
_computing_structure_refinement 'SHELXL-2013 (Sheldrick, 2013)'
_computing_structure_solution SHELXS
_diffrn_ambient_temperature 150(2)
_diffrn_measured_fraction_theta_full 0.997
_diffrn_measured_fraction_theta_max 0.964
_diffrn_measurement_device_type 'Agilent Supernova Dual Atlas w/ CCD detector'
_diffrn_measurement_method 'omega scans'
_diffrn_radiation_type CuK\a
_diffrn_radiation_wavelength 1.54178
_diffrn_reflns_av_R_equivalents 0.0340
_diffrn_reflns_av_unetI/netI 0.0463
_diffrn_reflns_Laue_measured_fraction_full 0.997
_diffrn_reflns_Laue_measured_fraction_max 0.964
_diffrn_reflns_limit_h_max 14
_diffrn_reflns_limit_h_min -15
_diffrn_reflns_limit_k_max 15
_diffrn_reflns_limit_k_min -15
_diffrn_reflns_limit_l_max 11
_diffrn_reflns_limit_l_min -15
_diffrn_reflns_number 12937
_diffrn_reflns_point_group_measured_fraction_full 0.997
_diffrn_reflns_point_group_measured_fraction_max 0.964
_diffrn_reflns_theta_full 67.679
_diffrn_reflns_theta_max 74.144
_diffrn_reflns_theta_min 3.484
_diffrn_source 'sealed tube'
_exptl_absorpt_coefficient_mu 3.213
_exptl_absorpt_correction_T_max 0.967
_exptl_absorpt_correction_T_min 0.939
_exptl_absorpt_correction_type gaussian
_exptl_absorpt_process_details
;
CrysAlisPro, Agilent Technologies,
Version 1.171.37.35g (release 09-12-2014 CrysAlis171 .NET)
(compiled Dec  9 2014,15:38:47)
Numerical absorption correction based on gaussian integration over
			a multifaceted crystal model
Empirical absorption correction using spherical harmonics,
 implemented in SCALE3 ABSPACK scaling algorithm.
;
_exptl_crystal_colour colourless
_exptl_crystal_density_diffrn 1.512
_exptl_crystal_description block
_exptl_crystal_F_000 836
_exptl_crystal_size_max 0.289
_exptl_crystal_size_mid 0.187
_exptl_crystal_size_min 0.122
_refine_diff_density_max 0.449
_refine_diff_density_min -0.778
_refine_diff_density_rms 0.058
_refine_ls_extinction_coef .
_refine_ls_extinction_method none
_refine_ls_goodness_of_fit_ref 1.026
_refine_ls_hydrogen_treatment constr
_refine_ls_matrix_type full
_refine_ls_number_parameters 521
_refine_ls_number_reflns 7276
_refine_ls_number_restraints 2
_refine_ls_restrained_S_all 1.028
_refine_ls_R_factor_all 0.0662
_refine_ls_R_factor_gt 0.0478
_refine_ls_shift/su_max 0.000
_refine_ls_shift/su_mean 0.000
_refine_ls_structure_factor_coef Fsqd
_refine_ls_weighting_details 'w=1/[\s^2^(Fo^2^)+(0.0675P)^2^+0.6514P] where P=(Fo^2^+2Fc^2^)/3'
_refine_ls_weighting_scheme calc
_refine_ls_wR_factor_gt 0.1253
_refine_ls_wR_factor_ref 0.1409
_reflns_Friedel_coverage 0.000
_reflns_Friedel_fraction_full .
_reflns_Friedel_fraction_max .
_reflns_number_gt 5410
_reflns_number_total 7276
_reflns_threshold_expression 'I > 2\s(I)'
_cod_data_source_file rsta20170009supp2.cif
_cod_data_source_block rm15108
_cod_database_code 1548376
_shelx_space_group_comment
;
The symmetry employed for this shelxl refinement is uniquely defined
by the following loop, which should always be used as a source of
symmetry information in preference to the above space-group names.
They are only intended as comments.
;
_shelx_estimated_absorpt_t_min 0.457
_shelx_estimated_absorpt_t_max 0.694
_shelxl_version_number 2013-3

loop_
_space_group_symop_operation_xyz
'x, y, z'
'-x, -y, -z'

loop_
_atom_site_label
_atom_site_type_symbol
_atom_site_fract_x
_atom_site_fract_y
_atom_site_fract_z
_atom_site_U_iso_or_equiv
_atom_site_adp_type
_atom_site_occupancy
_atom_site_site_symmetry_order
_atom_site_calc_flag
_atom_site_refinement_flags_posn
_atom_site_refinement_flags_adp
_atom_site_refinement_flags_occupancy
_atom_site_disorder_assembly
_atom_site_disorder_group
O1 O 0.40517(16) 0.41148(15) 0.07584(14) 0.0359(4) Uani 1 1 d . . . . .
N2 N 0.25892(18) 0.43674(17) 0.21777(16) 0.0283(4) Uani 1 1 d . . . . .
H2 H 0.2106 0.4884 0.2676 0.034 Uiso 1 1 calc R U . . .
N1 N 0.3592(2) 0.75400(18) 0.13021(16) 0.0309(4) Uani 1 1 d . . . . .
C13 C 0.6750(3) 0.6985(4) 0.2873(3) 0.0644(10) Uani 1 1 d . . . . .
H13 H 0.7486 0.6376 0.2910 0.077 Uiso 1 1 calc R U . . .
C16 C 0.4614(3) 0.8765(2) 0.2775(2) 0.0378(6) Uani 1 1 d . . . . .
H16 H 0.3879 0.9376 0.2739 0.045 Uiso 1 1 calc R U . . .
C11 C 0.5153(2) 0.7898(2) 0.1967(2) 0.0337(5) Uani 1 1 d . . . . .
C12 C 0.6217(3) 0.7008(3) 0.2018(3) 0.0473(7) Uani 1 1 d . . . . .
H12 H 0.6581 0.6417 0.1470 0.057 Uiso 1 1 calc R U . . .
C15 C 0.5155(3) 0.8729(3) 0.3629(2) 0.0519(8) Uani 1 1 d . . . . .
H15 H 0.4797 0.9314 0.4183 0.062 Uiso 1 1 calc R U . . .
C14 C 0.6227(4) 0.7830(4) 0.3667(3) 0.0646(10) Uani 1 1 d . . . . .
H14 H 0.6603 0.7801 0.4250 0.078 Uiso 1 1 calc R U . . .
C23 C 0.1800(2) 0.6810(2) 0.1831(2) 0.0326(5) Uani 1 1 d . . . . .
H23 H 0.1173 0.6560 0.1996 0.039 Uiso 1 1 calc R U . . .
C21 C 0.3834(2) 0.6399(2) 0.12385(18) 0.0301(5) Uani 1 1 d . . . . .
H21 H 0.4618 0.5863 0.0993 0.036 Uiso 1 1 calc R U . . .
C22 C 0.2950(2) 0.6007(2) 0.15271(18) 0.0284(5) Uani 1 1 d . . . . .
C24 C 0.1569(3) 0.7979(2) 0.1895(2) 0.0401(6) Uani 1 1 d . . . . .
H24 H 0.0789 0.8534 0.2113 0.048 Uiso 1 1 calc R U . . .
C25 C 0.2487(3) 0.8316(2) 0.1636(2) 0.0380(6) Uani 1 1 d . . . . .
H25 H 0.2342 0.9112 0.1694 0.046 Uiso 1 1 calc R U . . .
C36 C 0.3903(2) 0.2236(2) 0.23117(18) 0.0266(5) Uani 1 1 d . . . . .
C32 C 0.5776(2) 0.0598(2) 0.1732(2) 0.0342(5) Uani 1 1 d . . . . .
C35 C 0.4416(2) 0.2403(2) 0.3138(2) 0.0318(5) Uani 1 1 d . . . . .
C31 C 0.4646(2) 0.1309(2) 0.16251(18) 0.0281(5) Uani 1 1 d . . . . .
C33 C 0.6226(2) 0.0790(3) 0.2568(2) 0.0388(6) Uani 1 1 d . . . . .
C34 C 0.5536(2) 0.1713(3) 0.3280(2) 0.0385(6) Uani 1 1 d . . . . .
C41 C 0.1624(2) 0.3552(2) 0.04433(19) 0.0292(5) Uani 1 1 d . . . . .
C42 C 0.2027(2) 0.2847(2) 0.12559(18) 0.0254(5) Uani 1 1 d . . . . .
C45 C 0.1049(2) 0.2214(2) -0.0336(2) 0.0348(6) Uani 1 1 d . . . . .
C43 C 0.1864(2) 0.1826(2) 0.12185(18) 0.0267(5) Uani 1 1 d . . . . .
C46 C 0.1154(2) 0.3248(2) -0.0334(2) 0.0348(6) Uani 1 1 d . . . . .
C44 C 0.1406(2) 0.1490(2) 0.0461(2) 0.0315(5) Uani 1 1 d . . . . .
C51 C 0.1590(2) 0.3204(2) 0.33101(17) 0.0248(4) Uani 1 1 d . . . . .
C55 C -0.0411(2) 0.4221(2) 0.4316(2) 0.0318(5) Uani 1 1 d . . . . .
C53 C 0.0894(3) 0.2555(2) 0.49923(19) 0.0339(6) Uani 1 1 d . . . . .
C56 C 0.0470(2) 0.4083(2) 0.34566(18) 0.0274(5) Uani 1 1 d . . . . .
C54 C -0.0185(2) 0.3453(2) 0.50961(19) 0.0353(6) Uani 1 1 d . . . . .
C52 C 0.1744(2) 0.2432(2) 0.41097(18) 0.0285(5) Uani 1 1 d . . . . .
F5 F 0.22111(13) 0.10608(12) 0.19802(11) 0.0313(3) Uani 1 1 d . . . . .
F11 F 0.42927(13) 0.10274(12) 0.07762(11) 0.0327(3) Uani 1 1 d . . . . .
F6 F 0.01843(13) 0.48855(13) 0.27269(12) 0.0359(3) Uani 1 1 d . . . . .
F10 F 0.27630(13) 0.15003(13) 0.40668(12) 0.0361(3) Uani 1 1 d . . . . .
F1 F 0.16782(15) 0.45975(13) 0.03549(13) 0.0409(4) Uani 1 1 d . . . . .
F4 F 0.13225(15) 0.04605(13) 0.04732(14) 0.0448(4) Uani 1 1 d . . . . .
F15 F 0.37894(14) 0.32743(14) 0.38700(12) 0.0415(4) Uani 1 1 d . . . . .
F9 F 0.11224(17) 0.17987(16) 0.57549(13) 0.0500(4) Uani 1 1 d . . . . .
F7 F -0.14632(13) 0.51051(15) 0.44076(13) 0.0447(4) Uani 1 1 d . . . . .
F12 F 0.64362(14) -0.02926(15) 0.10306(14) 0.0482(4) Uani 1 1 d . . . . .
F8 F -0.10224(16) 0.35903(17) 0.59530(13) 0.0512(5) Uani 1 1 d . . . . .
F2 F 0.07941(15) 0.39759(16) -0.10983(13) 0.0484(4) Uani 1 1 d . . . . .
F14 F 0.59761(17) 0.19281(18) 0.40928(15) 0.0557(5) Uani 1 1 d . . . . .
F3 F 0.06133(16) 0.18972(17) -0.10974(14) 0.0515(4) Uani 1 1 d . . . . .
F13 F 0.73105(15) 0.00953(18) 0.27072(17) 0.0568(5) Uani 1 1 d . . . . .
B1 B 0.2564(2) 0.3145(2) 0.2237(2) 0.0251(5) Uani 1 1 d . . . . .
C1 C 0.3256(2) 0.4720(2) 0.14599(18) 0.0276(5) Uani 1 1 d . . . . .
C2 C 0.4573(3) 0.7944(2) 0.1030(2) 0.0362(6) Uani 1 1 d . . . . .
H2A H 0.4259 0.8745 0.0804 0.043 Uiso 1 1 calc R U . . .
H2B H 0.5163 0.7449 0.0437 0.043 Uiso 1 1 calc R U . . .
Cl2A Cl 0.84783(9) 0.37652(9) 0.17533(10) 0.0639(3) Uani 0.9284 1 d D . P A 1
Cl2B Cl 0.786(4) 0.400(2) 0.115(2) 0.158(13) Uani 0.0716 1 d D . P A 2
Cl3A Cl 0.63742(9) 0.35029(10) 0.14044(8) 0.0677(3) Uani 0.9266 1 d . . P A 1
Cl3B Cl 0.8474(11) 0.2319(12) 0.2665(11) 0.0642(9) Uani 0.0734 1 d . . P A 2
Cl1A Cl 0.8527(3) 0.1564(2) 0.1049(3) 0.0639(11) Uani 0.6641 1 d D . P A 1
Cl1B Cl 0.8699(11) 0.1454(8) 0.1466(12) 0.138(7) Uani 0.2076 1 d D . P A 2
Cl1C Cl 0.8143(14) 0.1767(18) 0.0942(13) 0.084(6) Uani 0.1283 1 d . . P A 3
C3 C 0.7723(3) 0.2838(3) 0.1849(3) 0.0642(9) Uani 1 1 d D . . . .
H3A H 0.7571 0.2640 0.2599 0.077 Uiso 1 1 calc R U . A 1

loop_
_atom_site_aniso_label
_atom_site_aniso_U_11
_atom_site_aniso_U_22
_atom_site_aniso_U_33
_atom_site_aniso_U_23
_atom_site_aniso_U_13
_atom_site_aniso_U_12
O1 0.0400(10) 0.0278(9) 0.0353(9) -0.0038(7) 0.0113(8) -0.0159(8)
N2 0.0334(10) 0.0220(10) 0.0272(10) -0.0029(8) 0.0042(8) -0.0124(8)
N1 0.0457(12) 0.0269(10) 0.0264(10) 0.0048(8) -0.0085(8) -0.0205(9)
C13 0.0450(18) 0.072(3) 0.075(2) 0.023(2) -0.0150(17) -0.0211(18)
C16 0.0442(15) 0.0358(14) 0.0372(13) 0.0008(11) -0.0070(11) -0.0202(12)
C11 0.0394(14) 0.0343(13) 0.0330(12) 0.0016(10) 0.0004(10) -0.0234(11)
C12 0.0409(15) 0.0421(16) 0.0524(17) 0.0065(13) 0.0007(13) -0.0137(13)
C15 0.071(2) 0.062(2) 0.0391(15) 0.0027(14) -0.0138(14) -0.0424(18)
C14 0.072(2) 0.095(3) 0.054(2) 0.030(2) -0.0336(18) -0.054(2)
C23 0.0345(13) 0.0282(12) 0.0380(13) 0.0025(10) -0.0098(10) -0.0143(10)
C21 0.0407(13) 0.0242(11) 0.0268(11) 0.0002(9) -0.0008(10) -0.0168(10)
C22 0.0396(13) 0.0261(12) 0.0225(10) 0.0024(9) -0.0056(9) -0.0165(10)
C24 0.0374(14) 0.0267(13) 0.0566(17) 0.0026(12) -0.0177(12) -0.0093(11)
C25 0.0470(15) 0.0241(12) 0.0471(15) 0.0048(11) -0.0201(12) -0.0140(11)
C36 0.0311(12) 0.0246(11) 0.0262(11) 0.0034(9) -0.0001(9) -0.0156(10)
C32 0.0281(12) 0.0265(12) 0.0424(14) 0.0015(10) 0.0031(10) -0.0087(10)
C35 0.0339(13) 0.0306(12) 0.0335(12) -0.0003(10) -0.0033(10) -0.0167(11)
C31 0.0299(12) 0.0256(11) 0.0284(11) 0.0021(9) 0.0000(9) -0.0128(10)
C33 0.0247(12) 0.0396(15) 0.0513(16) 0.0111(12) -0.0063(11) -0.0125(11)
C34 0.0387(14) 0.0482(16) 0.0385(14) 0.0094(12) -0.0142(11) -0.0250(13)
C41 0.0263(11) 0.0268(12) 0.0302(12) 0.0053(9) -0.0021(9) -0.0075(10)
C42 0.0247(11) 0.0233(11) 0.0247(10) 0.0013(9) -0.0008(8) -0.0074(9)
C45 0.0246(11) 0.0403(14) 0.0338(13) -0.0035(11) -0.0098(10) -0.0046(11)
C43 0.0272(11) 0.0230(11) 0.0255(11) 0.0040(9) -0.0064(9) -0.0048(9)
C46 0.0293(12) 0.0407(14) 0.0294(12) 0.0087(10) -0.0086(10) -0.0077(11)
C44 0.0289(12) 0.0246(12) 0.0385(13) -0.0054(10) -0.0045(10) -0.0086(10)
C51 0.0303(11) 0.0241(11) 0.0217(10) -0.0001(8) -0.0027(8) -0.0136(9)
C55 0.0274(12) 0.0330(13) 0.0344(13) -0.0077(10) 0.0006(10) -0.0137(10)
C53 0.0499(15) 0.0370(14) 0.0222(11) 0.0055(10) -0.0046(10) -0.0261(12)
C56 0.0310(12) 0.0259(11) 0.0258(11) 0.0025(9) -0.0046(9) -0.0123(10)
C54 0.0399(14) 0.0445(15) 0.0249(11) -0.0067(10) 0.0083(10) -0.0258(12)
C52 0.0344(12) 0.0256(12) 0.0266(11) 0.0018(9) -0.0038(9) -0.0139(10)
F5 0.0431(8) 0.0220(7) 0.0333(7) 0.0073(5) -0.0128(6) -0.0154(6)
F11 0.0339(7) 0.0304(7) 0.0298(7) -0.0061(6) -0.0010(6) -0.0102(6)
F6 0.0340(8) 0.0325(8) 0.0353(7) 0.0079(6) -0.0051(6) -0.0078(6)
F10 0.0392(8) 0.0291(7) 0.0364(8) 0.0110(6) -0.0066(6) -0.0103(6)
F1 0.0511(9) 0.0311(8) 0.0443(9) 0.0164(7) -0.0153(7) -0.0180(7)
F4 0.0495(9) 0.0305(8) 0.0607(10) -0.0026(7) -0.0237(8) -0.0167(7)
F15 0.0454(9) 0.0437(9) 0.0357(8) -0.0102(7) -0.0067(7) -0.0178(7)
F9 0.0691(12) 0.0540(11) 0.0316(8) 0.0181(7) -0.0054(7) -0.0316(9)
F7 0.0276(7) 0.0473(10) 0.0477(9) -0.0084(7) 0.0047(6) -0.0072(7)
F12 0.0340(8) 0.0375(9) 0.0561(10) -0.0083(8) 0.0053(7) -0.0014(7)
F8 0.0544(10) 0.0639(12) 0.0342(8) -0.0074(8) 0.0179(7) -0.0329(9)
F2 0.0455(9) 0.0553(11) 0.0402(9) 0.0197(8) -0.0191(7) -0.0115(8)
F14 0.0510(10) 0.0719(13) 0.0549(10) 0.0037(9) -0.0257(8) -0.0289(10)
F3 0.0496(10) 0.0610(11) 0.0470(9) -0.0029(8) -0.0264(8) -0.0175(9)
F13 0.0308(8) 0.0590(12) 0.0751(13) 0.0150(10) -0.0168(8) -0.0095(8)
B1 0.0289(13) 0.0213(12) 0.0239(12) 0.0005(9) 0.0024(10) -0.0116(10)
C1 0.0340(12) 0.0243(11) 0.0269(11) 0.0009(9) -0.0018(9) -0.0158(10)
C2 0.0534(16) 0.0341(13) 0.0297(12) 0.0037(10) -0.0004(11) -0.0296(13)
Cl2A 0.0528(5) 0.0539(5) 0.0856(7) -0.0017(5) 0.0002(5) -0.0271(4)
Cl2B 0.24(4) 0.13(2) 0.16(3) -0.012(19) -0.01(2) -0.14(3)
Cl3A 0.0589(5) 0.0800(7) 0.0654(6) 0.0161(5) -0.0133(4) -0.0286(5)
Cl3B 0.059(2) 0.061(2) 0.068(2) 0.0078(17) 0.0031(16) -0.0247(18)
Cl1A 0.056(2) 0.0478(13) 0.082(2) -0.0164(13) 0.0081(15) -0.0225(12)
Cl1B 0.067(5) 0.065(5) 0.281(19) 0.068(8) -0.031(8) -0.028(4)
Cl1C 0.075(11) 0.151(15) 0.040(4) 0.002(6) -0.010(6) -0.058(10)
C3 0.059(2) 0.061(2) 0.068(2) 0.0078(17) 0.0031(16) -0.0247(18)

loop_
_atom_type_symbol
_atom_type_description
_atom_type_scat_dispersion_real
_atom_type_scat_dispersion_imag
_atom_type_scat_source
C C 0.0181 0.0091 'International Tables Vol C Tables 4.2.6.8 and 6.1.1.4'
H H 0.0000 0.0000 'International Tables Vol C Tables 4.2.6.8 and 6.1.1.4'
B B 0.0090 0.0039 'International Tables Vol C Tables 4.2.6.8 and 6.1.1.4'
N N 0.0311 0.0180 'International Tables Vol C Tables 4.2.6.8 and 6.1.1.4'
O O 0.0492 0.0322 'International Tables Vol C Tables 4.2.6.8 and 6.1.1.4'
F F 0.0727 0.0534 'International Tables Vol C Tables 4.2.6.8 and 6.1.1.4'
Cl Cl 0.3639 0.7018 'International Tables Vol C Tables 4.2.6.8 and 6.1.1.4'

loop_
_geom_angle_atom_site_label_1
_geom_angle_atom_site_label_2
_geom_angle_atom_site_label_3
_geom_angle
_geom_angle_site_symmetry_1
_geom_angle_site_symmetry_3
C1 N2 B1 127.47(19) . .
C1 N2 H2 116.3 . .
B1 N2 H2 116.3 . .
C25 N1 C21 120.9(2) . .
C25 N1 C2 119.5(2) . .
C21 N1 C2 119.6(2) . .
C14 C13 C12 120.5(4) . .
C14 C13 H13 119.7 . .
C12 C13 H13 119.7 . .
C15 C16 C11 119.7(3) . .
C15 C16 H16 120.1 . .
C11 C16 H16 120.1 . .
C12 C11 C16 120.3(3) . .
C12 C11 C2 119.9(3) . .
C16 C11 C2 119.8(3) . .
C11 C12 C13 119.4(3) . .
C11 C12 H12 120.3 . .
C13 C12 H12 120.3 . .
C16 C15 C14 119.2(3) . .
C16 C15 H15 120.4 . .
C14 C15 H15 120.4 . .
C13 C14 C15 120.8(3) . .
C13 C14 H14 119.6 . .
C15 C14 H14 119.6 . .
C24 C23 C22 119.9(2) . .
C24 C23 H23 120.0 . .
C22 C23 H23 120.0 . .
N1 C21 C22 120.4(2) . .
N1 C21 H21 119.8 . .
C22 C21 H21 119.8 . .
C21 C22 C23 118.7(2) . .
C21 C22 C1 119.0(2) . .
C23 C22 C1 122.3(2) . .
C25 C24 C23 118.8(3) . .
C25 C24 H24 120.6 . .
C23 C24 H24 120.6 . .
N1 C25 C24 121.1(2) . .
N1 C25 H25 119.4 . .
C24 C25 H25 119.4 . .
C31 C36 C35 113.2(2) . .
C31 C36 B1 128.1(2) . .
C35 C36 B1 118.7(2) . .
F12 C32 C33 119.6(2) . .
F12 C32 C31 120.6(2) . .
C33 C32 C31 119.8(2) . .
F15 C35 C34 116.1(2) . .
F15 C35 C36 119.6(2) . .
C34 C35 C36 124.3(2) . .
F11 C31 C32 114.4(2) . .
F11 C31 C36 121.0(2) . .
C32 C31 C36 124.5(2) . .
F13 C33 C32 121.1(3) . .
F13 C33 C34 120.1(3) . .
C32 C33 C34 118.8(2) . .
F14 C34 C35 121.1(3) . .
F14 C34 C33 119.5(3) . .
C35 C34 C33 119.4(2) . .
F1 C41 C46 114.6(2) . .
F1 C41 C42 121.7(2) . .
C46 C41 C42 123.7(2) . .
C43 C42 C41 112.6(2) . .
C43 C42 B1 120.0(2) . .
C41 C42 B1 127.4(2) . .
F3 C45 C46 121.2(2) . .
F3 C45 C44 120.2(3) . .
C46 C45 C44 118.6(2) . .
F5 C43 C44 116.0(2) . .
F5 C43 C42 118.4(2) . .
C44 C43 C42 125.6(2) . .
F2 C46 C45 119.5(2) . .
F2 C46 C41 120.0(2) . .
C45 C46 C41 120.5(2) . .
F4 C44 C43 121.1(2) . .
F4 C44 C45 119.8(2) . .
C43 C44 C45 119.1(2) . .
C56 C51 C52 113.3(2) . .
C56 C51 B1 119.5(2) . .
C52 C51 B1 127.2(2) . .
F7 C55 C54 120.0(2) . .
F7 C55 C56 121.1(2) . .
C54 C55 C56 119.0(2) . .
F9 C53 C54 119.7(2) . .
F9 C53 C52 120.4(2) . .
C54 C53 C52 120.0(2) . .
F6 C56 C55 115.4(2) . .
F6 C56 C51 119.9(2) . .
C55 C56 C51 124.7(2) . .
F8 C54 C53 120.8(2) . .
F8 C54 C55 119.9(3) . .
C53 C54 C55 119.3(2) . .
F10 C52 C53 115.4(2) . .
F10 C52 C51 120.9(2) . .
C53 C52 C51 123.7(2) . .
N2 B1 C36 106.67(19) . .
N2 B1 C42 111.85(19) . .
C36 B1 C42 114.73(19) . .
N2 B1 C51 105.98(18) . .
C36 B1 C51 112.69(19) . .
C42 B1 C51 104.67(18) . .
O1 C1 N2 126.4(2) . .
O1 C1 C22 119.0(2) . .
N2 C1 C22 114.6(2) . .
N1 C2 C11 110.6(2) . .
N1 C2 H2A 109.5 . .
C11 C2 H2A 109.5 . .
N1 C2 H2B 109.5 . .
C11 C2 H2B 109.5 . .
H2A C2 H2B 108.1 . .
C3 Cl3B Cl1B 61.0(6) . .
C3 Cl1B Cl3B 50.3(6) . .
Cl3B C3 Cl1B 68.8(8) . .
Cl3B C3 Cl2B 120.1(13) . .
Cl1B C3 Cl2B 120.1(13) . .
Cl1A C3 Cl3A 106.0(3) . .
Cl1A C3 Cl2A 111.7(2) . .
Cl3A C3 Cl2A 110.7(2) . .
Cl1A C3 H3A 109.5 . .
Cl3A C3 H3A 109.5 . .
Cl2A C3 H3A 109.5 . .

loop_
_geom_bond_atom_site_label_1
_geom_bond_atom_site_label_2
_geom_bond_distance
_geom_bond_site_symmetry_2
O1 C1 1.228(3) .
N2 C1 1.330(3) .
N2 B1 1.557(3) .
N2 H2 0.8800 .
N1 C25 1.344(4) .
N1 C21 1.351(3) .
N1 C2 1.498(3) .
C13 C14 1.368(6) .
C13 C12 1.384(5) .
C13 H13 0.9500 .
C16 C15 1.386(4) .
C16 C11 1.399(4) .
C16 H16 0.9500 .
C11 C12 1.379(4) .
C11 C2 1.507(4) .
C12 H12 0.9500 .
C15 C14 1.387(6) .
C15 H15 0.9500 .
C14 H14 0.9500 .
C23 C24 1.388(4) .
C23 C22 1.390(4) .
C23 H23 0.9500 .
C21 C22 1.379(3) .
C21 H21 0.9500 .
C22 C1 1.516(3) .
C24 C25 1.369(4) .
C24 H24 0.9500 .
C25 H25 0.9500 .
C36 C31 1.383(3) .
C36 C35 1.399(4) .
C36 B1 1.641(4) .
C32 F12 1.346(3) .
C32 C33 1.370(4) .
C32 C31 1.381(4) .
C35 F15 1.348(3) .
C35 C34 1.377(4) .
C31 F11 1.355(3) .
C33 F13 1.341(3) .
C33 C34 1.384(4) .
C34 F14 1.347(3) .
C41 F1 1.350(3) .
C41 C46 1.380(4) .
C41 C42 1.395(3) .
C42 C43 1.387(3) .
C42 B1 1.650(3) .
C45 F3 1.343(3) .
C45 C46 1.364(4) .
C45 C44 1.379(4) .
C43 F5 1.369(3) .
C43 C44 1.369(3) .
C46 F2 1.349(3) .
C44 F4 1.345(3) .
C51 C56 1.390(3) .
C51 C52 1.393(3) .
C51 B1 1.661(3) .
C55 F7 1.340(3) .
C55 C54 1.372(4) .
C55 C56 1.383(3) .
C53 F9 1.346(3) .
C53 C54 1.369(4) .
C53 C52 1.382(3) .
C56 F6 1.356(3) .
C54 F8 1.348(3) .
C52 F10 1.349(3) .
C2 H2A 0.9900 .
C2 H2B 0.9900 .
Cl2A C3 1.767(4) .
Cl2B C3 1.753(10) .
Cl3A C3 1.765(4) .
Cl3B C3 1.506(15) .
Cl3B Cl1B 1.826(19) .
Cl1A C3 1.758(5) .
Cl1B C3 1.713(9) .
Cl1C C3 1.66(2) .
C3 H3A 1.0000 .
